data_2101099
loop_
_publ_author_name
'Bell, A. M. T.'
'Henderson, C. M. B.'
'Redfern, S. A. T.'
'Cernik, R. J.'
'Champness, P. E.'
'Fitch, A. N.'
'Kohn, S. C.'

_publ_section_title
;
 Structures of synthetic K~2~MgSi~5~O~12~ leucites by integrated X-ray
 powder diffraction, electron diffraction and ^29^Si MAS NMR methods
;
_journal_issue 1
_journal_name_full 'Acta Crystallographica Section B'
_journal_page_first 31
_journal_page_last 41
_journal_paper_doi 10.1107/S0108768193008754
_journal_volume 50
_journal_year 1994
_chemical_formula_sum 'K2 Mg O12 Si5'
_chemical_formula_weight 435
_space_group_crystal_system cubic
_space_group_IT_number 230
_space_group_name_Hall '-I 4bd 2c 3'
_space_group_name_H-M_alt 'I a -3 d'
_cell_angle_alpha 90.0
_cell_angle_beta 90.0
_cell_angle_gamma 90.0
_cell_formula_units_Z 8
_cell_length_a 13.41900(10)
_cell_length_b 13.41900(10)
_cell_length_c 13.41900(10)
_cell_volume 2416.33(5)
_diffrn_radiation_type electron
_diffrn_radiation_wavelength 1.52094
_cod_data_source_file li0152.cif
_cod_database_code 2101099

loop_
_space_group_symop_id
_space_group_symop_operation_xyz
1 x,y,z
2 -y+1/4,x+3/4,z+1/4
3 -x+1/2,-y,z+1/2
4 y+1/4,-x+1/4,z+3/4
5 x,-y,-z+1/2
6 y+1/4,x+3/4,-z+3/4
7 -x+1/2,y,-z
8 -y+1/4,-x+1/4,-z+1/4
9 z,x,y
10 -x+1/4,z+3/4,y+1/4
11 -z+1/2,-x,y+1/2
12 x+1/4,-z+1/4,y+3/4
13 z,-x,-y+1/2
14 x+1/4,z+3/4,-y+3/4
15 -z+1/2,x,-y
16 -x+1/4,-z+1/4,-y+1/4
17 y,z,x
18 y+1/2,-z+1/2,-x
19 z+3/4,y+1/4,-x+1/4
20 -y,z+1/2,-x+1/2
21 -z+1/4,-y+1/4,-x+1/4
22 -y+1/2,-z,x+1/2
23 z+3/4,-y+3/4,x+1/4
24 -z+3/4,y+1/4,x+3/4
25 -x,-y,-z
26 y+3/4,-x+1/4,-z+3/4
27 x+1/2,y,-z+1/2
28 -y+3/4,x+3/4,-z+1/4
29 -x,y,z+1/2
30 -y+3/4,-x+1/4,z+1/4
31 x+1/2,-y,z
32 y+3/4,x+3/4,z+3/4
33 -z,-x,-y
34 x+3/4,-z+1/4,-y+3/4
35 z+1/2,x,-y+1/2
36 -x+3/4,z+3/4,-y+1/4
37 -z,x,y+1/2
38 -x+3/4,-z+1/4,y+1/4
39 z+1/2,-x,y
40 x+3/4,z+3/4,y+3/4
41 -y,-z,-x
42 -y+1/2,z+1/2,x
43 -z+1/4,-y+3/4,x+3/4
44 y,-z+1/2,x+1/2
45 z+3/4,y+3/4,x+3/4
46 y+1/2,z,-x+1/2
47 -z+1/4,y+1/4,-x+3/4
48 z+1/4,-y+3/4,-x+1/4
49 x+1/2,y+1/2,z+1/2
50 -y+3/4,x+1/4,z+3/4
51 -x,-y+1/2,z
52 y+3/4,-x+3/4,z+1/4
53 x+1/2,-y+1/2,-z
54 y+3/4,x+1/4,-z+1/4
55 -x,y+1/2,-z+1/2
56 -y+3/4,-x+3/4,-z+3/4
57 z+1/2,x+1/2,y+1/2
58 -x+3/4,z+1/4,y+3/4
59 -z,-x+1/2,y
60 x+3/4,-z+3/4,y+1/4
61 z+1/2,-x+1/2,-y
62 x+3/4,z+1/4,-y+1/4
63 -z,x+1/2,-y+1/2
64 -x+3/4,-z+3/4,-y+3/4
65 y+1/2,z+1/2,x+1/2
66 y,-z,-x+1/2
67 z+1/4,y+3/4,-x+3/4
68 -y+1/2,z,-x
69 -z+3/4,-y+3/4,-x+3/4
70 -y,-z+1/2,x
71 z+1/4,-y+1/4,x+3/4
72 -z+1/4,y+3/4,x+1/4
73 -x+1/2,-y+1/2,-z+1/2
74 y+1/4,-x+3/4,-z+1/4
75 x,y+1/2,-z
76 -y+1/4,x+1/4,-z+3/4
77 -x+1/2,y+1/2,z
78 -y+1/4,-x+3/4,z+3/4
79 x,-y+1/2,z+1/2
80 y+1/4,x+1/4,z+1/4
81 -z+1/2,-x+1/2,-y+1/2
82 x+1/4,-z+3/4,-y+1/4
83 z,x+1/2,-y
84 -x+1/4,z+1/4,-y+3/4
85 -z+1/2,x+1/2,y
86 -x+1/4,-z+3/4,y+3/4
87 z,-x+1/2,y+1/2
88 x+1/4,z+1/4,y+1/4
89 -y+1/2,-z+1/2,-x+1/2
90 -y,z,x+1/2
91 -z+3/4,-y+1/4,x+1/4
92 y+1/2,-z,x
93 z+1/4,y+1/4,x+1/4
94 y,z+1/2,-x
95 -z+3/4,y+3/4,-x+1/4
96 z+3/4,-y+1/4,-x+3/4

loop_
_atom_site_label
_atom_site_fract_x
_atom_site_fract_y
_atom_site_fract_z
K .125 .125 .125
Si .125 .6616(2) .5884(2)
Mg .125 .6616(2) .5884(2)
O .4684(3) .3847(2) .1446(2)

loop_
_geom_angle_atom_site_label_1
_geom_angle_atom_site_label_2
_geom_angle_atom_site_label_3
_geom_angle
O Si O 112.5(2)
O Si O' 110.5(2)
O Si O" 104.6(2)
O Si O" 106.4(2)
Si O Si' 144.5(2)

loop_
_geom_bond_atom_site_label_1
_geom_bond_atom_site_label_2
_geom_bond_distance
Si O 1.589(4)
Si O' 1.631(3)
K O 3.470(3)
K O' 3.339(3)
